data_1100640
loop_
_publ_author_name
'Grebe, Jutta'
'Schlecht, Sabine'
'Weller, Frank'
'Harms, Klaus'
'Geiseler, Gertraud'
'Dehnicke, Kurt'

_publ_section_title
;
 N-Chlortriphenylphosphanimin und seine Anwendung als Edukt zur Synthese
 asymmetrischer PNP-Kationen. Kristallstrukturen von Ph~3~PNCl und
 [Ph~3~PNPEt~3~]Cl
;
_journal_coden_ASTM ZAACAB
_journal_issue 4
_journal_name_full
;
 Zeitschrift fuer Anorganische und Allgemeine Chemie
;
_journal_page_first 633
_journal_page_last 636
_journal_paper_doi 10.1002/(sici)1521-3749(199904)625:4<633::aid-zaac633>3.0.co;2-2
_journal_volume 625
_journal_year 1999
_chemical_formula_sum 'C24 H30 Cl N P2'
_space_group_IT_number 14
_symmetry_cell_setting monoclinic
_symmetry_space_group_name_Hall '-P 2ybc'
_symmetry_space_group_name_H-M 'P 1 21/c 1'
_cell_angle_alpha 90
_cell_angle_beta 91.94(1)
_cell_angle_gamma 90
_cell_formula_units_Z 4
_cell_length_a 10.035(1)
_cell_length_b 8.896(1)
_cell_length_c 25.643(1)
_cod_original_sg_symbol_H-M 'P 21/c'
_cod_original_formula_sum 'C24 H30 Cl1 N1 P2'
_cod_database_code 1100640

loop_
_symmetry_equiv_pos_site_id
_symmetry_equiv_pos_as_xyz
1 x,y,z
2 x,1/2-y,1/2+z
3 -x,-y,-z
4 -x,-1/2+y,-1/2-z

loop_
_atom_site_label
_atom_site_type_symbol
_atom_site_fract_x
_atom_site_fract_y
_atom_site_fract_z
Cl1 Cl 0.48316(9) 0.92363(11) 0.34965(4)
N1 N 0.1948(3) 0.8322(3) 0.15908(10)
P1 P 0.28734(8) 0.86425(10) 0.20921(3)
P2 P 0.14381(8) 0.89185(9) 0.10432(3)
C1 C 0.2404(4) 0.7366(4) 0.25931(14)
H1 H 0.30450 0.74540 0.28880
H2 H 0.15270 0.76620 0.27160
C2 C 0.2341(4) 0.5743(4) 0.24216(16)
H3 H 0.21120 0.51150 0.27150
H4 H 0.32020 0.54400 0.22960
H5 H 0.16690 0.56310 0.21440
C3 C 0.2741(4) 1.0507(5) 0.23531(15)
H6 H 0.32700 1.05600 0.26810
H7 H 0.31310 1.12160 0.21090
C4 C 0.1316(4) 1.1003(5) 0.24560(16)
H8 H 0.13220 1.20350 0.25790
H9 H 0.09440 1.03570 0.27190
H10 H 0.07770 1.09320 0.21360
C5 C 0.4612(3) 0.8348(4) 0.19871(15)
H11 H 0.51040 0.84450 0.23220
H12 H 0.47350 0.73170 0.18630
C6 C 0.5213(3) 0.9422(5) 0.15999(15)
H13 H 0.61510 0.91900 0.15660
H14 H 0.51210 1.04460 0.17230
H15 H 0.47520 0.93160 0.12630
C7 C -0.0054(3) 0.7888(3) 0.08665(12)
C8 C -0.0262(3) 0.7248(4) 0.03765(12)
H16 H 0.03630 0.73970 0.01160
C9 C -0.1395(4) 0.6389(4) 0.02709(14)
H17 H -0.15400 0.59650 -0.00620
C10 C -0.2310(4) 0.6153(4) 0.06535(16)
H18 H -0.30640 0.55510 0.05830
C11 C -0.2119(3) 0.6797(4) 0.11355(16)
H19 H -0.27520 0.66550 0.13930
C12 C -0.0997(3) 0.7656(4) 0.12440(13)
H20 H -0.08690 0.80880 0.15760
C13 C 0.2588(3) 0.8590(4) 0.05332(12)
C14 C 0.2625(3) 0.9517(4) 0.00974(13)
H21 H 0.20930 1.03860 0.00770
C15 C 0.3448(4) 0.9154(6) -0.03058(15)
H22 H 0.34810 0.97880 -0.05990
C16 C 0.4219(4) 0.7874(7) -0.0282(2)
H23 H 0.47540 0.76150 -0.05620
C17 C 0.4199(4) 0.6972(6) 0.0157(2)
H24 H 0.47440 0.61130 0.01770
C18 C 0.3390(3) 0.7316(4) 0.05667(15)
H25 H 0.33820 0.66970 0.08640
C19 C 0.1025(3) 1.0882(3) 0.10451(12)
C20 C -0.0298(3) 1.1367(4) 0.10440(13)
H26 H -0.09940 1.06690 0.09920
C21 C -0.0590(4) 1.2871(4) 0.11193(13)
H27 H -0.14820 1.31940 0.11220
C22 C 0.0435(4) 1.3897(4) 0.11904(14)
H28 H 0.02350 1.49170 0.12430
C23 C 0.1749(4) 1.3439(4) 0.11859(14)
H29 H 0.24390 1.41460 0.12330
C24 C 0.2048(3) 1.1935(4) 0.11116(12)
H30 H 0.29420 1.16230 0.11060

loop_
_atom_type_symbol
_atom_type_radius_bond
C 0.68
H 0.23
Cl 0.99
N 0.68
P 1.05
